data_2234591
loop_
_publ_author_name
'Fang, Jinzhi'
'Zhang, Xinyuan'
'Yao, Jiyong'
'Zhang, Guochun'
'Wang, Kunpeng'

_publ_section_title
;
 Trisodium scandium bis(orthoborate)
;
_journal_coeditor_code FI2123
_journal_issue 5
_journal_name_full 'Acta Crystallographica Section E'
_journal_page_first i36
_journal_paper_doi 10.1107/S1600536812015061
_journal_volume 68
_journal_year 2012
_chemical_formula_iupac 'Na3 Sc (B O3)2'
_chemical_formula_moiety '3(Na +), B2 O6 Sc 3-'
_chemical_formula_sum 'B2 Na3 O6 Sc'
_chemical_formula_weight 231.55
_chemical_name_systematic
;
Trisodium scandium bis(orthoborate)
;
_space_group_IT_number 14
_symmetry_cell_setting monoclinic
_symmetry_space_group_name_Hall '-P 2ybc'
_symmetry_space_group_name_H-M 'P 1 21/c 1'
_atom_sites_solution_primary direct
_atom_sites_solution_secondary difmap
_audit_creation_method SHELXL-97
_cell_angle_alpha 90.00
_cell_angle_beta 123.60(2)
_cell_angle_gamma 90.00
_cell_formula_units_Z 2
_cell_length_a 5.0739(10)
_cell_length_b 8.9930(18)
_cell_length_c 7.029(2)
_cell_measurement_reflns_used 2093
_cell_measurement_temperature 153
_cell_measurement_theta_max 30.9752
_cell_measurement_theta_min 3.5492
_cell_volume 267.14(12)
_computing_cell_refinement 'CrystalClear (Rigaku, 2008)'
_computing_data_collection 'CrystalClear (Rigaku, 2008)'
_computing_data_reduction 'CrystalClear (Rigaku, 2008)'
_computing_molecular_graphics 'DIAMOND (Brandenburg, 2006)'
_computing_publication_material 'SHELXL97 (Sheldrick, 2008)'
_computing_structure_refinement 'SHELXL97 (Sheldrick, 2008)'
_computing_structure_solution 'SHELXS97 (Sheldrick, 2008)'
_diffrn_ambient_temperature 153
_diffrn_detector_area_resol_mean 28.5714
_diffrn_measured_fraction_theta_full 0.995
_diffrn_measured_fraction_theta_max 0.995
_diffrn_measurement_device_type 'Rigaku Saturn724+'
_diffrn_measurement_method '\w scans'
_diffrn_radiation_monochromator graphite
_diffrn_radiation_source 'fine-focus sealed tube'
_diffrn_radiation_type MoK\a
_diffrn_radiation_wavelength 0.71073
_diffrn_reflns_av_R_equivalents 0.0255
_diffrn_reflns_av_sigmaI/netI 0.0244
_diffrn_reflns_limit_h_max 6
_diffrn_reflns_limit_h_min -7
_diffrn_reflns_limit_k_max 13
_diffrn_reflns_limit_k_min -13
_diffrn_reflns_limit_l_max 8
_diffrn_reflns_limit_l_min -10
_diffrn_reflns_number 3029
_diffrn_reflns_theta_full 30.94
_diffrn_reflns_theta_max 30.94
_diffrn_reflns_theta_min 4.15
_diffrn_standards_number 2667
_exptl_absorpt_coefficient_mu 1.584
_exptl_absorpt_correction_T_max 1.0000
_exptl_absorpt_correction_T_min 0.8235
_exptl_absorpt_correction_type multi-scan
_exptl_absorpt_process_details '(ABSCOR; Higashi, 1995)'
_exptl_crystal_colour colourless
_exptl_crystal_density_diffrn 2.879
_exptl_crystal_density_method 'not measured'
_exptl_crystal_description Prism
_exptl_crystal_F_000 224
_exptl_crystal_size_max 0.2670
_exptl_crystal_size_mid 0.1380
_exptl_crystal_size_min 0.0850
_refine_diff_density_max 0.345
_refine_diff_density_min -0.615
_refine_ls_extinction_method none
_refine_ls_goodness_of_fit_ref 1.215
_refine_ls_matrix_type full
_refine_ls_number_parameters 58
_refine_ls_number_reflns 847
_refine_ls_number_restraints 0
_refine_ls_restrained_S_all 1.215
_refine_ls_R_factor_all 0.0319
_refine_ls_R_factor_gt 0.0269
_refine_ls_shift/su_max 0.000
_refine_ls_shift/su_mean 0.000
_refine_ls_structure_factor_coef Fsqd
_refine_ls_weighting_details 'calc w=1/[\s^2^(Fo^2^)+(0.0300P)^2^] where P=(Fo^2^+2Fc^2^)/3'
_refine_ls_weighting_scheme calc
_refine_ls_wR_factor_gt 0.0653
_refine_ls_wR_factor_ref 0.0669
_reflns_number_gt 760
_reflns_number_total 847
_reflns_threshold_expression I>2sigma(I)
_cod_data_source_file fi2123.cif
_cod_data_source_block I
_cod_original_cell_volume 267.14(11)
_cod_original_sg_symbol_H-M 'P 21/c'
_cod_database_code 2234591
_cod_database_fobs_code 2234591

loop_
_symmetry_equiv_pos_as_xyz
'x, y, z'
'-x, y+1/2, -z+1/2'
'-x, -y, -z'
'x, -y-1/2, z-1/2'

loop_
_atom_site_type_symbol
_atom_site_label
_atom_site_fract_x
_atom_site_fract_y
_atom_site_fract_z
_atom_site_U_iso_or_equiv
_atom_site_adp_type
_atom_site_calc_flag
_atom_site_refinement_flags
_atom_site_occupancy
_atom_site_symmetry_multiplicity
Sc Sc1 0.5000 0.0000 0.0000 0.00372(11) Uani d S 1 2
O O1 0.4755(2) 0.08396(12) 0.27296(17) 0.0073(2) Uani d . 1 1
O O2 -0.0650(2) 0.10637(11) 0.15507(18) 0.0076(2) Uani d . 1 1
O O3 0.2676(2) 0.31781(12) 0.29120(18) 0.0086(2) Uani d . 1 1
B B1 0.2264(4) 0.16821(18) 0.2386(2) 0.0052(3) Uani d . 1 1
Na Na1 1.0000 0.0000 0.5000 0.00806(18) Uani d S 1 2
Na Na2 0.73774(13) 0.33234(8) 0.23583(10) 0.01153(16) Uani d . 1 1

loop_
_atom_site_aniso_label
_atom_site_aniso_U_11
_atom_site_aniso_U_22
_atom_site_aniso_U_33
_atom_site_aniso_U_12
_atom_site_aniso_U_13
_atom_site_aniso_U_23
Sc1 0.00282(19) 0.00312(18) 0.00441(18) -0.00007(12) 0.00150(14) -0.00011(12)
O1 0.0057(5) 0.0083(5) 0.0072(5) 0.0011(4) 0.0030(4) -0.0006(4)
O2 0.0054(5) 0.0077(5) 0.0087(5) -0.0022(4) 0.0033(4) -0.0023(4)
O3 0.0084(5) 0.0047(5) 0.0104(5) -0.0016(4) 0.0038(4) -0.0021(4)
B1 0.0066(7) 0.0054(7) 0.0039(7) -0.0007(5) 0.0032(6) -0.0007(5)
Na1 0.0061(4) 0.0092(4) 0.0065(4) 0.0002(3) 0.0020(3) -0.0004(3)
Na2 0.0100(3) 0.0111(3) 0.0143(3) 0.0014(2) 0.0072(3) -0.0017(2)

loop_
_atom_type_symbol
_atom_type_description
_atom_type_scat_dispersion_real
_atom_type_scat_dispersion_imag
_atom_type_scat_source
B B 0.0013 0.0007 'International Tables Vol C Tables 4.2.6.8 and 6.1.1.4'
Na Na 0.0362 0.0249 'International Tables Vol C Tables 4.2.6.8 and 6.1.1.4'
O O 0.0106 0.0060 'International Tables Vol C Tables 4.2.6.8 and 6.1.1.4'
Sc Sc 0.2519 0.3716 'International Tables Vol C Tables 4.2.6.8 and 6.1.1.4'

loop_
_geom_angle_atom_site_label_1
_geom_angle_atom_site_label_2
_geom_angle_atom_site_label_3
_geom_angle_site_symmetry_1
_geom_angle_site_symmetry_3
_geom_angle
O2 Sc1 O2 3 1_655 180.00(5)
O2 Sc1 O3 3 4_565 88.26(4)
O2 Sc1 O3 1_655 4_565 91.74(4)
O2 Sc1 O3 3 2_645 91.74(4)
O2 Sc1 O3 1_655 2_645 88.26(4)
O3 Sc1 O3 4_565 2_645 180.00(4)
O2 Sc1 O1 3 . 93.52(4)
O2 Sc1 O1 1_655 . 86.48(4)
O3 Sc1 O1 4_565 . 93.65(4)
O3 Sc1 O1 2_645 . 86.35(4)
O2 Sc1 O1 3 3_655 86.48(4)
O2 Sc1 O1 1_655 3_655 93.52(4)
O3 Sc1 O1 4_565 3_655 86.35(4)
O3 Sc1 O1 2_645 3_655 93.65(4)
O1 Sc1 O1 . 3_655 180.00(2)
O2 Sc1 Na1 3 1_454 54.43(3)
O2 Sc1 Na1 1_655 1_454 125.57(3)
O3 Sc1 Na1 4_565 1_454 52.27(3)
O3 Sc1 Na1 2_645 1_454 127.73(3)
O1 Sc1 Na1 . 1_454 128.72(3)
O1 Sc1 Na1 3_655 1_454 51.28(3)
O2 Sc1 Na1 3 . 125.57(3)
O2 Sc1 Na1 1_655 . 54.43(3)
O3 Sc1 Na1 4_565 . 127.73(3)
O3 Sc1 Na1 2_645 . 52.27(3)
O1 Sc1 Na1 . . 51.28(3)
O1 Sc1 Na1 3_655 . 128.72(3)
Na1 Sc1 Na1 1_454 . 180.0
O2 Sc1 Na2 3 2_645 55.86(4)
O2 Sc1 Na2 1_655 2_645 124.14(3)
O3 Sc1 Na2 4_565 2_645 123.28(3)
O3 Sc1 Na2 2_645 2_645 56.72(3)
O1 Sc1 Na2 . 2_645 52.98(3)
O1 Sc1 Na2 3_655 2_645 127.02(3)
Na1 Sc1 Na2 1_454 2_645 110.20(2)
Na1 Sc1 Na2 . 2_645 69.80(2)
O2 Sc1 Na2 3 4_565 124.14(4)
O2 Sc1 Na2 1_655 4_565 55.86(4)
O3 Sc1 Na2 4_565 4_565 56.72(3)
O3 Sc1 Na2 2_645 4_565 123.28(3)
O1 Sc1 Na2 . 4_565 127.02(3)
O1 Sc1 Na2 3_655 4_565 52.98(3)
Na1 Sc1 Na2 1_454 4_565 69.80(2)
Na1 Sc1 Na2 . 4_565 110.20(2)
Na2 Sc1 Na2 2_645 4_565 180.00(3)
O2 Sc1 Na2 3 3_655 48.18(3)
O2 Sc1 Na2 1_655 3_655 131.82(3)
O3 Sc1 Na2 4_565 3_655 116.88(4)
O3 Sc1 Na2 2_645 3_655 63.12(4)
O1 Sc1 Na2 . 3_655 125.86(3)
O1 Sc1 Na2 3_655 3_655 54.14(3)
Na1 Sc1 Na2 1_454 3_655 64.735(14)
Na1 Sc1 Na2 . 3_655 115.265(14)
Na2 Sc1 Na2 2_645 3_655 72.919(18)
Na2 Sc1 Na2 4_565 3_655 107.081(18)
O2 Sc1 Na2 3 . 131.82(3)
O2 Sc1 Na2 1_655 . 48.18(3)
O3 Sc1 Na2 4_565 . 63.12(4)
O3 Sc1 Na2 2_645 . 116.88(4)
O1 Sc1 Na2 . . 54.14(3)
O1 Sc1 Na2 3_655 . 125.86(3)
Na1 Sc1 Na2 1_454 . 115.265(14)
Na1 Sc1 Na2 . . 64.735(14)
Na2 Sc1 Na2 2_645 . 107.081(18)
Na2 Sc1 Na2 4_565 . 72.919(18)
Na2 Sc1 Na2 3_655 . 180.00(2)
B1 O1 Sc1 . . 122.92(9)
B1 O1 Na1 . . 152.05(9)
Sc1 O1 Na1 . . 83.62(4)
B1 O1 Na2 . 2_645 98.70(8)
Sc1 O1 Na2 . 2_645 84.07(4)
Na1 O1 Na2 . 2_645 92.19(4)
B1 O1 Na2 . . 88.93(8)
Sc1 O1 Na2 . . 85.89(4)
Na1 O1 Na2 . . 84.11(4)
Na2 O1 Na2 2_645 . 169.63(5)
B1 O1 Na2 . 4_566 81.85(8)
Sc1 O1 Na2 . 4_566 154.03(5)
Na1 O1 Na2 . 4_566 70.81(4)
Na2 O1 Na2 2_645 4_566 100.94(4)
Na2 O1 Na2 . 4_566 87.01(4)
B1 O2 Sc1 . 1_455 173.15(9)
B1 O2 Na1 . 1_455 102.22(8)
Sc1 O2 Na1 1_455 1_455 82.05(4)
B1 O2 Na2 . 1_455 92.64(8)
Sc1 O2 Na2 1_455 1_455 92.96(4)
Na1 O2 Na2 1_455 1_455 86.77(4)
B1 O2 Na2 . 4_465 92.69(8)
Sc1 O2 Na2 1_455 4_465 82.63(4)
Na1 O2 Na2 1_455 4_465 164.22(5)
Na2 O2 Na2 1_455 4_465 97.81(4)
B1 O2 Na2 . 2_645 84.56(8)
Sc1 O2 Na2 1_455 2_645 92.00(4)
Na1 O2 Na2 1_455 2_645 69.81(3)
Na2 O2 Na2 1_455 2_645 155.11(4)
Na2 O2 Na2 4_465 2_645 107.01(4)
B1 O3 Sc1 . 2_655 154.28(10)
B1 O3 Na1 . 2_655 120.79(9)
Sc1 O3 Na1 2_655 2_655 83.98(4)
B1 O3 Na2 . 1_455 91.07(8)
Sc1 O3 Na2 2_655 1_455 102.13(4)
Na1 O3 Na2 2_655 1_455 77.11(4)
B1 O3 Na2 . . 91.39(8)
Sc1 O3 Na2 2_655 . 81.85(4)
Na1 O3 Na2 2_655 . 88.33(4)
Na2 O3 Na2 1_455 . 164.30(6)
B1 O3 Na2 . 4_566 75.88(8)
Sc1 O3 Na2 2_655 4_566 78.82(4)
Na1 O3 Na2 2_655 4_566 162.26(5)
Na2 O3 Na2 1_455 4_566 110.62(5)
Na2 O3 Na2 . 4_566 85.01(4)
O2 B1 O1 . . 121.35(13)
O2 B1 O3 . . 118.55(12)
O1 B1 O3 . . 120.10(12)
O2 B1 Na2 . 1_455 58.93(7)
O1 B1 Na2 . 1_455 171.39(10)
O3 B1 Na2 . 1_455 60.25(7)
O2 B1 Na2 . 4_566 122.23(9)
O1 B1 Na2 . 4_566 71.01(8)
O3 B1 Na2 . 4_566 77.48(8)
Na2 B1 Na2 1_455 4_566 101.32(5)
O2 B1 Na2 . 4_465 60.05(7)
O1 B1 Na2 . 4_465 106.68(9)
O3 B1 Na2 . 4_465 102.82(9)
Na2 B1 Na2 1_455 4_465 81.08(5)
Na2 B1 Na2 4_566 4_465 177.30(6)
O2 B1 Na2 . . 158.47(10)
O1 B1 Na2 . . 63.72(7)
O3 B1 Na2 . . 61.17(7)
Na2 B1 Na2 1_455 . 119.59(6)
Na2 B1 Na2 4_566 . 79.25(4)
Na2 B1 Na2 4_465 . 98.50(5)
O2 B1 Na2 . 2_645 68.63(8)
O1 B1 Na2 . 2_645 54.58(7)
O3 B1 Na2 . 2_645 164.17(10)
Na2 B1 Na2 1_455 2_645 122.42(5)
Na2 B1 Na2 4_566 2_645 86.79(4)
Na2 B1 Na2 4_465 2_645 92.97(5)
Na2 B1 Na2 . 2_645 117.94(5)
O2 B1 Na1 . 1_455 51.75(7)
O1 B1 Na1 . 1_455 103.69(9)
O3 B1 Na1 . 1_455 111.93(9)
Na2 B1 Na1 1_455 1_455 69.41(4)
Na2 B1 Na1 4_566 1_455 70.56(4)
Na2 B1 Na1 4_465 1_455 111.63(5)
Na2 B1 Na1 . 1_455 149.78(6)
Na2 B1 Na1 2_645 1_455 59.99(3)
O1 Na1 O1 . 3_756 180.0
O1 Na1 O3 . 2_645 75.13(4)
O1 Na1 O3 3_756 2_645 104.87(4)
O1 Na1 O3 . 4_666 104.87(4)
O1 Na1 O3 3_756 4_666 75.13(4)
O3 Na1 O3 2_645 4_666 180.0
O1 Na1 O2 . 3_656 106.23(4)
O1 Na1 O2 3_756 3_656 73.77(4)
O3 Na1 O2 2_645 3_656 106.43(4)
O3 Na1 O2 4_666 3_656 73.57(4)
O1 Na1 O2 . 1_655 73.77(4)
O1 Na1 O2 3_756 1_655 106.23(4)
O3 Na1 O2 2_645 1_655 73.57(4)
O3 Na1 O2 4_666 1_655 106.43(4)
O2 Na1 O2 3_656 1_655 180.0
O1 Na1 Sc1 . 1_656 134.91(3)
O1 Na1 Sc1 3_756 1_656 45.09(3)
O3 Na1 Sc1 2_645 1_656 136.25(3)
O3 Na1 Sc1 4_666 1_656 43.75(3)
O2 Na1 Sc1 3_656 1_656 43.52(3)
O2 Na1 Sc1 1_655 1_656 136.48(3)
O1 Na1 Sc1 . . 45.09(3)
O1 Na1 Sc1 3_756 . 134.91(3)
O3 Na1 Sc1 2_645 . 43.75(3)
O3 Na1 Sc1 4_666 . 136.25(3)
O2 Na1 Sc1 3_656 . 136.48(3)
O2 Na1 Sc1 1_655 . 43.52(3)
Sc1 Na1 Sc1 1_656 . 180.0
O1 Na1 Na2 . 4_566 62.41(3)
O1 Na1 Na2 3_756 4_566 117.59(3)
O3 Na1 Na2 2_645 4_566 126.75(3)
O3 Na1 Na2 4_666 4_566 53.25(3)
O2 Na1 Na2 3_656 4_566 60.94(3)
O2 Na1 Na2 1_655 4_566 119.06(3)
Sc1 Na1 Na2 1_656 4_566 72.62(2)
Sc1 Na1 Na2 . 4_566 107.38(2)
O1 Na1 Na2 . 2_745 117.59(3)
O1 Na1 Na2 3_756 2_745 62.41(3)
O3 Na1 Na2 2_645 2_745 53.25(3)
O3 Na1 Na2 4_666 2_745 126.75(3)
O2 Na1 Na2 3_656 2_745 119.06(3)
O2 Na1 Na2 1_655 2_745 60.94(3)
Sc1 Na1 Na2 1_656 2_745 107.38(2)
Sc1 Na1 Na2 . 2_745 72.62(2)
Na2 Na1 Na2 4_566 2_745 180.0
O1 Na1 B1 . 3_656 84.60(4)
O1 Na1 B1 3_756 3_656 95.40(4)
O3 Na1 B1 2_645 3_656 87.18(4)
O3 Na1 B1 4_666 3_656 92.82(4)
O2 Na1 B1 3_656 3_656 26.03(4)
O2 Na1 B1 1_655 3_656 153.97(4)
Sc1 Na1 B1 1_656 3_656 69.47(3)
Sc1 Na1 B1 . 3_656 110.53(3)
Na2 Na1 B1 4_566 3_656 59.56(4)
Na2 Na1 B1 2_745 3_656 120.44(4)
O1 Na1 B1 . 1_655 95.40(4)
O1 Na1 B1 3_756 1_655 84.60(4)
O3 Na1 B1 2_645 1_655 92.82(4)
O3 Na1 B1 4_666 1_655 87.18(4)
O2 Na1 B1 3_656 1_655 153.97(4)
O2 Na1 B1 1_655 1_655 26.03(4)
Sc1 Na1 B1 1_656 1_655 110.53(3)
Sc1 Na1 B1 . 1_655 69.47(3)
Na2 Na1 B1 4_566 1_655 120.44(4)
Na2 Na1 B1 2_745 1_655 59.56(4)
B1 Na1 B1 3_656 1_655 180.0
O2 Na2 O1 1_655 2_655 165.38(4)
O2 Na2 O3 1_655 1_655 56.90(4)
O1 Na2 O3 2_655 1_655 117.78(4)
O2 Na2 O2 1_655 4_666 119.08(4)
O1 Na2 O2 2_655 4_666 74.02(4)
O3 Na2 O2 1_655 4_666 97.40(4)
O2 Na2 O3 1_655 . 120.74(4)
O1 Na2 O3 2_655 . 68.37(4)
O3 Na2 O3 1_655 . 164.30(6)
O2 Na2 O3 4_666 . 69.69(4)
O2 Na2 O1 1_655 . 67.85(4)
O1 Na2 O1 2_655 . 121.70(2)
O3 Na2 O1 1_655 . 119.33(4)
O2 Na2 O1 4_666 . 88.09(4)
O3 Na2 O1 . . 53.44(3)
O2 Na2 O2 1_655 2_655 121.86(2)
O1 Na2 O2 2_655 2_655 53.00(4)
O3 Na2 O2 1_655 2_655 65.40(4)
O2 Na2 O2 4_666 2_655 72.99(4)
O3 Na2 O2 . 2_655 116.64(4)
O1 Na2 O2 . 2_655 161.07(4)
O2 Na2 O1 1_655 4_565 86.99(4)
O1 Na2 O1 2_655 4_565 79.06(4)
O3 Na2 O1 1_655 4_565 88.51(4)
O2 Na2 O1 4_666 4_565 152.06(5)
O3 Na2 O1 . 4_565 107.09(4)
O1 Na2 O1 . 4_565 112.77(4)
O2 Na2 O1 2_655 4_565 84.99(4)
O2 Na2 B1 1_655 1_655 28.43(4)
O1 Na2 B1 2_655 1_655 145.72(5)
O3 Na2 B1 1_655 1_655 28.67(4)
O2 Na2 B1 4_666 1_655 108.19(5)
O3 Na2 B1 . 1_655 145.52(5)
O1 Na2 B1 . 1_655 92.52(5)
O2 Na2 B1 2_655 1_655 94.05(4)
O1 Na2 B1 4_565 1_655 89.96(4)
O2 Na2 B1 1_655 4_565 85.97(4)
O1 Na2 B1 2_655 4_565 83.59(4)
O3 Na2 B1 1_655 4_565 110.22(5)
O2 Na2 B1 4_666 4_565 150.41(4)
O3 Na2 B1 . 4_565 84.32(5)
O1 Na2 B1 . 4_565 87.48(4)
O2 Na2 B1 2_655 4_565 108.55(4)
O1 Na2 B1 4_565 4_565 27.14(4)
B1 Na2 B1 1_655 4_565 101.22(5)
O2 Na2 B1 1_655 4_666 95.39(4)
O1 Na2 B1 2_655 4_666 95.47(4)
O3 Na2 B1 1_655 4_666 72.47(5)
O2 Na2 B1 4_666 4_666 27.26(4)
O3 Na2 B1 . 4_666 92.97(5)
O1 Na2 B1 . 4_666 90.87(4)
O2 Na2 B1 2_655 4_666 72.71(4)
O1 Na2 B1 4_565 4_666 155.12(4)
B1 Na2 B1 1_655 4_666 80.99(5)
B1 Na2 B1 4_565 4_666 177.30(6)
O2 Na2 B1 1_655 . 93.37(5)
O1 Na2 B1 2_655 . 94.69(4)
O3 Na2 B1 1_655 . 146.62(5)
O2 Na2 B1 4_666 . 83.59(4)
O3 Na2 B1 . . 27.44(4)
O1 Na2 B1 . . 27.35(4)
O2 Na2 B1 2_655 . 143.91(4)
O1 Na2 B1 4_565 . 106.18(4)
B1 Na2 B1 1_655 . 119.59(6)
B1 Na2 B1 4_565 . 79.16(5)
B1 Na2 B1 4_666 . 98.41(5)

loop_
_geom_bond_atom_site_label_1
_geom_bond_atom_site_label_2
_geom_bond_site_symmetry_2
_geom_bond_distance
Sc1 O2 3 2.0765(11)
Sc1 O2 1_655 2.0765(11)
Sc1 O3 4_565 2.0769(11)
Sc1 O3 2_645 2.0769(11)
Sc1 O1 . 2.1285(11)
Sc1 O1 3_655 2.1285(11)
Sc1 Na1 1_454 2.9866(11)
Sc1 Na1 . 2.9866(11)
Sc1 Na2 2_645 3.1073(8)
Sc1 Na2 4_565 3.1073(8)
Sc1 Na2 3_655 3.3049(9)
Sc1 Na2 . 3.3049(9)
O1 B1 . 1.3758(17)
O1 Na1 . 2.3448(12)
O1 Na2 2_645 2.4942(13)
O1 Na2 . 2.6855(12)
O1 Na2 4_566 2.8515(15)
O2 B1 . 1.3708(17)
O2 Sc1 1_455 2.0765(11)
O2 Na1 1_455 2.4529(12)
O2 Na2 1_455 2.4662(12)
O2 Na2 4_465 2.5933(14)
O2 Na2 2_645 2.8301(13)
O3 B1 . 1.3802(19)
O3 Sc1 2_655 2.0769(11)
O3 Na1 2_655 2.3752(12)
O3 Na2 1_455 2.4976(12)
O3 Na2 . 2.6242(12)
O3 Na2 4_566 3.0050(15)
B1 Na2 1_455 2.8761(17)
B1 Na2 4_566 2.9851(19)
B1 Na2 4_465 2.9897(19)
B1 Na2 . 2.9945(17)
B1 Na2 2_645 3.0253(19)
B1 Na1 1_455 3.0528(16)
Na1 O1 3_756 2.3448(12)
Na1 O3 2_645 2.3752(12)
Na1 O3 4_666 2.3752(12)
Na1 O2 3_656 2.4529(12)
Na1 O2 1_655 2.4529(12)
Na1 Sc1 1_656 2.9866(11)
Na1 Na2 4_566 3.0386(8)
Na1 Na2 2_745 3.0386(8)
Na1 B1 3_656 3.0528(16)
Na1 B1 1_655 3.0528(16)
Na2 O2 1_655 2.4662(12)
Na2 O1 2_655 2.4942(13)
Na2 O3 1_655 2.4976(12)
Na2 O2 4_666 2.5933(14)
Na2 O2 2_655 2.8301(13)
Na2 O1 4_565 2.8515(15)
Na2 B1 1_655 2.8761(17)
Na2 B1 4_565 2.985(2)
Na2 B1 4_666 2.990(2)
